data_4343410
loop_
_publ_author_name
'Thu\'ery, Pierre'
'Harrowfield, Jack'

_publ_section_title
;
 Uranyl Ion Complexes with 1,1'-Biphenyl-2,2',6,6'-tetracarboxylic Acid:
 Structural and Spectroscopic Studies of One- to Three-Dimensional
 Assemblies.
;
_journal_issue 13
_journal_name_full 'Inorganic chemistry'
_journal_page_first 6296
_journal_page_last 6305
_journal_paper_doi 10.1021/acs.inorgchem.5b00596
_journal_volume 54
_journal_year 2015
_chemical_formula_sum 'C16 H12 Cu O13 U'
_chemical_formula_weight 713.83
_space_group_crystal_system monoclinic
_space_group_IT_number 14
_space_group_name_Hall '-P 2yn'
_space_group_name_H-M_alt 'P 1 21/n 1'
_symmetry_space_group_name_Hall '-P 2yn'
_symmetry_space_group_name_H-M 'P 1 21/n 1'
_atom_sites_solution_hydrogens mixed
_audit_creation_method SHELXL-2014
_cell_angle_alpha 90
_cell_angle_beta 93.923(7)
_cell_angle_gamma 90
_cell_formula_units_Z 4
_cell_length_a 9.3067(9)
_cell_length_b 15.5727(15)
_cell_length_c 14.1472(12)
_cell_measurement_reflns_used 67389
_cell_measurement_temperature 150(2)
_cell_measurement_theta_max 25.68
_cell_measurement_theta_min 2.99
_cell_volume 2045.6(3)
_computing_cell_refinement 'HKL2000 (Otwinowski & Minor, 1997)'
_computing_data_collection 'COLLECT (Nonius, 1998)'
_computing_data_reduction 'HKL2000 (Otwinowski & Minor, 1997)'
_computing_molecular_graphics 'SHELXTL (Sheldrick, 2008)'
_computing_publication_material 'SHELXTL (Sheldrick, 2008); PLATON (Spek, 2003)'
_computing_structure_refinement 'SHELXL (Sheldrick, 2015)'
_computing_structure_solution 'SHELXT (Sheldrick, 2015)'
_diffrn_ambient_temperature 150(2)
_diffrn_measured_fraction_theta_full 0.998
_diffrn_measured_fraction_theta_max 0.998
_diffrn_measurement_device_type 'Nonius Kappa-CCD area-detector diffractometer'
_diffrn_measurement_method 'two \f and five \w scans with 2\% steps (452 frames)'
_diffrn_radiation_monochromator graphite
_diffrn_radiation_source 'fine-focus sealed tube'
_diffrn_radiation_type MoK\a
_diffrn_radiation_wavelength 0.71073
_diffrn_reflns_av_R_equivalents 0.0366
_diffrn_reflns_av_unetI/netI 0.0434
_diffrn_reflns_laue_measured_fraction_full 0.998
_diffrn_reflns_laue_measured_fraction_max 0.998
_diffrn_reflns_limit_h_max 11
_diffrn_reflns_limit_h_min -11
_diffrn_reflns_limit_k_max 18
_diffrn_reflns_limit_k_min -18
_diffrn_reflns_limit_l_max 17
_diffrn_reflns_limit_l_min -17
_diffrn_reflns_number 67389
_diffrn_reflns_point_group_measured_fraction_full 0.998
_diffrn_reflns_point_group_measured_fraction_max 0.998
_diffrn_reflns_theta_full 25.242
_diffrn_reflns_theta_max 25.681
_diffrn_reflns_theta_min 2.988
_diffrn_standards_decay_% 0
_diffrn_standards_interval_time 0
_diffrn_standards_number 0
_exptl_absorpt_coefficient_mu 9.013
_exptl_absorpt_correction_T_max 0.763
_exptl_absorpt_correction_T_min 0.617
_exptl_absorpt_correction_type multi-scan
_exptl_absorpt_process_details 'SCALEPACK (Otwinowski & Minor, 1997)'
_exptl_crystal_colour 'translucent light yellow-green'
_exptl_crystal_density_diffrn 2.318
_exptl_crystal_description lath
_exptl_crystal_F_000 1332
_exptl_crystal_size_max 0.13
_exptl_crystal_size_mid 0.06
_exptl_crystal_size_min 0.03
_refine_diff_density_max 6.530
_refine_diff_density_min -3.045
_refine_diff_density_rms 0.365
_refine_ls_extinction_method none
_refine_ls_goodness_of_fit_ref 1.134
_refine_ls_hydrogen_treatment constr
_refine_ls_matrix_type full
_refine_ls_number_parameters 280
_refine_ls_number_reflns 3881
_refine_ls_number_restraints 55
_refine_ls_restrained_S_all 1.138
_refine_ls_R_factor_all 0.1001
_refine_ls_R_factor_gt 0.0873
_refine_ls_shift/su_max 0.000
_refine_ls_shift/su_mean 0.000
_refine_ls_structure_factor_coef Fsqd
_refine_ls_weighting_details 'w=1/[\s^2^(Fo^2^)+(0.1410P)^2^+71.6739P] where P=(Fo^2^+2Fc^2^)/3'
_refine_ls_weighting_scheme calc
_refine_ls_wR_factor_gt 0.2629
_refine_ls_wR_factor_ref 0.2699
_reflns_Friedel_coverage 0.000
_reflns_number_gt 3164
_reflns_number_total 3881
_reflns_threshold_expression 'I > 2\s(I)'
_cod_data_source_file ic5b00596_si_002.cif
_cod_data_source_block 3
_cod_depositor_comments 'Adding full bibliography for 4343408--4343413.cif.'
_cod_database_code 4343410
_shelx_space_group_comment
;
The symmetry employed for this shelxl refinement is uniquely defined
by the following loop, which should always be used as a source of
symmetry information in preference to the above space-group names.
They are only intended as comments.
;
_shelxl_version_number 2014-3

loop_
_space_group_symop_operation_xyz
'x, y, z'
'-x+1/2, y+1/2, -z+1/2'
'-x, -y, -z'
'x-1/2, -y-1/2, z-1/2'

loop_
_atom_site_label
_atom_site_type_symbol
_atom_site_fract_x
_atom_site_fract_y
_atom_site_fract_z
_atom_site_U_iso_or_equiv
_atom_site_adp_type
_atom_site_occupancy
_atom_site_site_symmetry_order
_atom_site_calc_flag
_atom_site_refinement_flags_posn
_atom_site_refinement_flags_adp
U1 U 0.86713(8) 0.36291(4) 0.88597(5) 0.0377(3) Uani 1 1 d . .
Cu1 Cu 0.3907(4) 0.4191(2) 0.3730(2) 0.0813(13) Uani 1 1 d . .
O1 O 0.708(2) 0.3589(11) 0.9506(14) 0.067(5) Uani 1 1 d . .
O2 O 1.0257(18) 0.3681(9) 0.8250(11) 0.051(4) Uani 1 1 d . .
O3 O 0.7789(18) 0.2349(10) 0.8084(11) 0.056(4) Uani 1 1 d . U
O4 O 0.689(3) 0.1058(11) 0.8302(12) 0.078(6) Uani 1 1 d . .
O5 O 0.357(2) 0.3857(13) 0.5054(14) 0.076(5) Uani 1 1 d . U
O6 O 0.4582(17) 0.2615(9) 0.4635(9) 0.048(4) Uani 1 1 d . .
O7 O 0.7384(16) 0.4027(10) 0.7430(10) 0.052(4) Uani 1 1 d . U
O8 O 0.6615(19) 0.4460(10) 0.6005(12) 0.062(4) Uani 1 1 d . U
O9 O 0.4861(16) 0.0895(10) 0.5336(9) 0.049(4) Uani 1 1 d . .
O10 O 0.6627(17) 0.0158(9) 0.6086(10) 0.054(4) Uani 1 1 d . .
O11 O 0.595(3) 0.4296(12) 0.4093(13) 0.094(7) Uani 1 1 d . .
H11A H 0.6270 0.4382 0.4695 0.112 Uiso 1 1 d R U
H11B H 0.6579 0.4696 0.3770 0.112 Uiso 1 1 d R U
O12 O 0.422(2) 0.4345(12) 0.2397(13) 0.084(6) Uani 1 1 d . .
H12A H 0.3605 0.4800 0.2284 0.101 Uiso 1 1 d R U
H12B H 0.4973 0.4765 0.2485 0.101 Uiso 1 1 d R U
O13 O 0.695(4) 0.466(2) 0.155(3) 0.176(16) Uani 1 1 d . .
C1 C 0.530(2) 0.2413(12) 0.6638(13) 0.038(4) Uani 1 1 d . U
C2 C 0.534(3) 0.2109(14) 0.7572(16) 0.055(6) Uani 1 1 d . .
C3 C 0.408(4) 0.2069(19) 0.806(2) 0.081(9) Uani 1 1 d . .
H3 H 0.4092 0.1805 0.8665 0.097 Uiso 1 1 calc R U
C4 C 0.280(5) 0.242(2) 0.764(3) 0.102(13) Uani 1 1 d . .
H4 H 0.1953 0.2422 0.7977 0.123 Uiso 1 1 calc R U
C5 C 0.277(3) 0.2777(18) 0.673(3) 0.084(10) Uani 1 1 d . .
H5 H 0.1908 0.3021 0.6455 0.100 Uiso 1 1 calc R U
C6 C 0.405(2) 0.2772(14) 0.6228(16) 0.051(5) Uani 1 1 d . .
C7 C 0.672(3) 0.1830(15) 0.8021(15) 0.056(6) Uani 1 1 d . .
C8 C 0.403(3) 0.3102(14) 0.5255(19) 0.063(7) Uani 1 1 d . .
C9 C 0.6644(18) 0.2375(12) 0.6137(12) 0.031(4) Uani 1 1 d . U
C10 C 0.759(2) 0.3092(10) 0.6133(15) 0.045(5) Uani 1 1 d D .
C11 C 0.890(3) 0.3016(16) 0.573(2) 0.064(7) Uani 1 1 d . .
H11 H 0.9533 0.3494 0.5733 0.076 Uiso 1 1 calc R U
C12 C 0.930(3) 0.2234(14) 0.5309(19) 0.060(6) Uani 1 1 d . .
H12 H 1.0187 0.2188 0.5023 0.072 Uiso 1 1 calc R U
C13 C 0.837(3) 0.1536(13) 0.5320(16) 0.049(5) Uani 1 1 d . .
H13 H 0.8629 0.1013 0.5031 0.059 Uiso 1 1 calc R U
C14 C 0.710(2) 0.1587(13) 0.5737(15) 0.042(4) Uani 1 1 d . U
C15 C 0.721(2) 0.3959(10) 0.6553(13) 0.040(4) Uani 1 1 d D U
C16 C 0.612(2) 0.0815(11) 0.5747(12) 0.035(4) Uani 1 1 d . U

loop_
_atom_site_aniso_label
_atom_site_aniso_U_11
_atom_site_aniso_U_22
_atom_site_aniso_U_33
_atom_site_aniso_U_23
_atom_site_aniso_U_13
_atom_site_aniso_U_12
U1 0.0476(5) 0.0242(4) 0.0390(5) 0.0034(3) -0.0133(3) -0.0035(3)
Cu1 0.137(3) 0.0361(15) 0.0613(19) -0.0174(13) -0.060(2) 0.0273(17)
O1 0.057(10) 0.075(13) 0.069(12) 0.008(9) 0.016(9) -0.002(8)
O2 0.062(10) 0.039(8) 0.048(9) 0.013(6) -0.010(7) 0.014(7)
O3 0.066(7) 0.044(7) 0.054(7) 0.001(6) -0.027(6) -0.008(6)
O4 0.144(18) 0.035(9) 0.050(9) -0.002(7) -0.030(11) -0.021(10)
O5 0.090(9) 0.063(8) 0.071(8) -0.017(7) -0.018(7) 0.025(7)
O6 0.075(10) 0.029(7) 0.036(7) -0.007(6) -0.026(7) 0.012(7)
O7 0.052(7) 0.057(7) 0.042(6) 0.013(6) -0.023(6) 0.006(6)
O8 0.076(8) 0.040(7) 0.065(8) 0.001(6) -0.029(7) 0.022(6)
O9 0.049(8) 0.065(10) 0.031(7) -0.009(7) -0.014(6) 0.016(7)
O10 0.071(10) 0.032(8) 0.052(9) 0.004(6) -0.040(8) -0.003(7)
O11 0.17(2) 0.053(11) 0.053(10) -0.003(9) -0.036(13) 0.004(12)
O12 0.120(17) 0.053(11) 0.073(12) -0.019(9) -0.042(12) 0.021(11)
O13 0.14(3) 0.12(3) 0.27(5) 0.05(3) 0.01(3) 0.04(2)
C1 0.043(8) 0.031(7) 0.038(7) -0.005(6) -0.013(6) -0.001(6)
C2 0.082(17) 0.034(11) 0.047(12) -0.009(9) 0.002(12) -0.003(11)
C3 0.12(3) 0.051(15) 0.077(19) -0.019(14) 0.036(19) -0.012(17)
C4 0.13(3) 0.07(2) 0.12(3) -0.01(2) 0.08(3) 0.00(2)
C5 0.054(15) 0.059(18) 0.13(3) -0.043(19) -0.015(17) 0.009(12)
C6 0.054(13) 0.041(12) 0.054(13) -0.003(9) -0.021(10) 0.008(9)
C7 0.087(17) 0.044(13) 0.033(10) 0.003(9) -0.017(11) -0.018(12)
C8 0.071(15) 0.032(11) 0.081(17) -0.015(11) -0.036(13) 0.019(11)
C9 0.028(7) 0.030(7) 0.033(7) -0.002(6) -0.017(6) 0.001(6)
C10 0.047(12) 0.031(10) 0.055(12) -0.001(9) -0.012(10) -0.001(8)
C11 0.070(16) 0.036(12) 0.083(18) 0.006(12) -0.005(14) -0.004(11)
C12 0.064(15) 0.041(13) 0.076(17) -0.003(11) 0.005(13) 0.001(10)
C13 0.062(14) 0.032(10) 0.050(12) 0.002(9) -0.013(10) 0.008(9)
C14 0.043(8) 0.032(7) 0.051(8) 0.004(7) -0.008(7) 0.005(6)
C15 0.052(8) 0.031(7) 0.035(7) 0.002(6) -0.013(7) -0.003(7)
C16 0.057(8) 0.025(7) 0.023(6) 0.007(6) -0.004(6) 0.003(6)

loop_
_atom_type_symbol
_atom_type_description
_atom_type_scat_dispersion_real
_atom_type_scat_dispersion_imag
_atom_type_scat_source
C C 0.0033 0.0016 'International Tables Vol C Tables 4.2.6.8 and 6.1.1.4'
H H 0.0000 0.0000 'International Tables Vol C Tables 4.2.6.8 and 6.1.1.4'
O O 0.0106 0.0060 'International Tables Vol C Tables 4.2.6.8 and 6.1.1.4'
U U -9.6767 9.6646 'International Tables Vol C Tables 4.2.6.8 and 6.1.1.4'
Cu Cu 0.3201 1.2651 'International Tables Vol C Tables 4.2.6.8 and 6.1.1.4'

loop_
_geom_angle_atom_site_label_1
_geom_angle_atom_site_label_2
_geom_angle_atom_site_label_3
_geom_angle
_geom_angle_site_symmetry_1
_geom_angle_site_symmetry_3
O2 U1 O1 178.5(8) . .
O2 U1 O6 88.8(6) . 4_666
O1 U1 O6 90.9(7) . 4_666
O2 U1 O7 87.8(6) . .
O1 U1 O7 93.3(8) . .
O6 U1 O7 139.4(5) 4_666 .
O2 U1 O3 94.9(7) . .
O1 U1 O3 86.3(8) . .
O6 U1 O3 68.3(5) 4_666 .
O7 U1 O3 71.8(5) . .
O2 U1 O10 94.2(6) . 2_656
O1 U1 O10 85.3(7) . 2_656
O6 U1 O10 147.1(4) 4_666 2_656
O7 U1 O10 73.4(5) . 2_656
O3 U1 O10 143.6(5) . 2_656
O2 U1 O9 93.4(6) . 4_666
O1 U1 O9 85.1(8) . 4_666
O6 U1 O9 73.7(5) 4_666 4_666
O7 U1 O9 146.8(6) . 4_666
O3 U1 O9 140.9(5) . 4_666
O10 U1 O9 73.4(5) 2_656 4_666
O11 Cu1 O12 92.0(9) . .
O11 Cu1 O4 172.9(8) . 4_565
O12 Cu1 O4 86.0(9) . 4_565
O11 Cu1 O5 89.2(9) . .
O12 Cu1 O5 171.9(8) . .
O4 Cu1 O5 91.8(8) 4_565 .
O11 Cu1 O8 95.7(7) . 3_666
O12 Cu1 O8 95.6(7) . 3_666
O4 Cu1 O8 91.3(7) 4_565 3_666
O5 Cu1 O8 92.2(7) . 3_666
C7 O3 U1 143.0(17) . .
C7 O4 Cu1 112.0(17) . 4_666
C8 O5 Cu1 112.3(18) . .
C8 O6 U1 130.6(16) . 4_565
C15 O7 U1 148.9(14) . .
C15 O8 Cu1 127.3(13) . 3_666
C16 O9 U1 141.0(13) . 4_565
C16 O10 U1 143.8(13) . 2_646
Cu1 O11 H11A 121.5 . .
Cu1 O11 H11B 122.1 . .
H11A O11 H11B 100.2 . .
Cu1 O12 H12A 97.4 . .
Cu1 O12 H12B 96.6 . .
H12A O12 H12B 86.5 . .
C6 C1 C2 120(2) . .
C6 C1 C9 122.0(19) . .
C2 C1 C9 118.2(18) . .
C3 C2 C1 121(3) . .
C3 C2 C7 121(2) . .
C1 C2 C7 118(2) . .
C2 C3 C4 119(3) . .
C2 C3 H3 120.5 . .
C4 C3 H3 120.5 . .
C5 C4 C3 120(3) . .
C5 C4 H4 119.8 . .
C3 C4 H4 119.8 . .
C4 C5 C6 120(3) . .
C4 C5 H5 120.2 . .
C6 C5 H5 120.2 . .
C1 C6 C5 120(2) . .
C1 C6 C8 120(2) . .
C5 C6 C8 120(2) . .
O4 C7 O3 120(2) . .
O4 C7 C2 120(2) . .
O3 C7 C2 120(2) . .
O5 C8 O6 122(2) . .
O5 C8 C6 121(2) . .
O6 C8 C6 116.6(18) . .
C10 C9 C14 118.2(17) . .
C10 C9 C1 120.8(16) . .
C14 C9 C1 120.6(17) . .
C11 C10 C9 119.6(17) . .
C11 C10 C15 118.0(19) . .
C9 C10 C15 122.4(18) . .
C10 C11 C12 121(2) . .
C10 C11 H11 119.7 . .
C12 C11 H11 119.7 . .
C13 C12 C11 119(2) . .
C13 C12 H12 120.4 . .
C11 C12 H12 120.4 . .
C14 C13 C12 121(2) . .
C14 C13 H13 119.4 . .
C12 C13 H13 119.4 . .
C13 C14 C9 121.0(19) . .
C13 C14 C16 120.2(19) . .
C9 C14 C16 118.8(18) . .
O8 C15 O7 127.5(17) . .
O8 C15 C10 115.4(16) . .
O7 C15 C10 116.4(17) . .
O10 C16 O9 125.7(19) . .
O10 C16 C14 117.0(18) . .
O9 C16 C14 117.0(16) . .

loop_
_geom_bond_atom_site_label_1
_geom_bond_atom_site_label_2
_geom_bond_distance
_geom_bond_site_symmetry_2
U1 O2 1.762(17) .
U1 O1 1.792(18) .
U1 O6 2.355(13) 4_666
U1 O7 2.362(13) .
U1 O3 2.394(15) .
U1 O10 2.399(15) 2_656
U1 O9 2.413(13) 4_666
Cu1 O11 1.94(3) .
Cu1 O12 1.94(2) .
Cu1 O4 1.97(2) 4_565
Cu1 O5 1.99(2) .
Cu1 O8 2.195(16) 3_666
O3 C7 1.28(3) .
O4 C7 1.27(3) .
O4 Cu1 1.97(2) 4_666
O5 C8 1.27(3) .
O6 C8 1.29(3) .
O6 U1 2.355(13) 4_565
O7 C15 1.24(2) .
O8 C15 1.21(2) .
O8 Cu1 2.195(16) 3_666
O9 C16 1.28(2) .
O9 U1 2.413(13) 4_565
O10 C16 1.21(2) .
O10 U1 2.399(14) 2_646
O11 H11A 0.8932 .
O11 H11B 0.9880 .
O12 H12A 0.9206 .
O12 H12B 0.9566 .
C1 C6 1.38(3) .
C1 C2 1.40(3) .
C1 C9 1.48(3) .
C2 C3 1.40(4) .
C2 C7 1.46(4) .
C3 C4 1.41(5) .
C3 H3 0.9500 .
C4 C5 1.39(5) .
C4 H4 0.9500 .
C5 C6 1.43(4) .
C5 H5 0.9500 .
C6 C8 1.47(4) .
C9 C10 1.42(3) .
C9 C14 1.43(3) .
C10 C11 1.39(3) .
C10 C15 1.525(10) .
C11 C12 1.42(3) .
C11 H11 0.9500 .
C12 C13 1.39(3) .
C12 H12 0.9500 .
C13 C14 1.36(3) .
C13 H13 0.9500 .
C14 C16 1.51(3) .

loop_
_geom_hbond_atom_site_label_D
_geom_hbond_atom_site_label_H
_geom_hbond_atom_site_label_A
_geom_hbond_distance_DH
_geom_hbond_distance_HA
_geom_hbond_distance_DA
_geom_hbond_angle_DHA
_geom_hbond_site_symmetry_A
O11 H11A O8 0.89 1.86 2.75(2) 169.1 .
O12 H12A O7 0.92 2.10 2.96(2) 156.2 3_666
O12 H12A O10 0.92 2.42 3.04(2) 125.5 4_565
O12 H12B O13 0.96 2.34 2.92(5) 118.2 .
